data_7239435
loop_
_publ_author_name
'Yamakado, Ryohei'
'Matsuoka, Shin-ichi'
'Suzuki, Masato'
'Takeuchi, Daisuke'
'Masu, Hyuma'
'Azumaya, Isao'
'Takagi, Koji'

_publ_section_title
;
 Synthesis, reaction, and optical properties of cyclic oligomers bearing
 9,10-diphenylanthracene based on an aromatic tertiary amide unit
;
_journal_issue 13
_journal_name_full 'RSC Advances'
_journal_page_first 6752
_journal_paper_doi 10.1039/c3ra46652c
_journal_volume 4
_journal_year 2014
_chemical_formula_sum 'C95 H74 Cl15 N3 O3'
_chemical_formula_weight 1837.32
_space_group_IT_number 4
_space_group_name_Hall 'P 2yb'
_space_group_name_H-M_alt 'P 1 21 1'
_symmetry_cell_setting monoclinic
_symmetry_space_group_name_H-M 'P 1 21 1'
_atom_sites_solution_hydrogens geom
_atom_sites_solution_primary direct
_atom_sites_solution_secondary difmap
_audit_creation_method SHELXL-97
_cell_angle_alpha 90.00
_cell_angle_beta 103.449(2)
_cell_angle_gamma 90.00
_cell_formula_units_Z 2
_cell_length_a 22.2423(5)
_cell_length_b 9.3087(2)
_cell_length_c 22.5200(6)
_cell_measurement_reflns_used 7900
_cell_measurement_temperature 173
_cell_measurement_theta_max 65.78
_cell_measurement_theta_min 2.51
_cell_volume 4534.83(19)
_computing_cell_refinement 'APEX2 (Bruker AXS, 2006)'
_computing_data_collection 'APEX2 (Bruker AXS, 2006)'
_computing_data_reduction 'SAINT (Bruker AXS, 2004)'
_computing_molecular_graphics 'XSHEL (Bruker AXS,2002)'
_computing_publication_material 'XCIF (Bruker AXS, 2001)'
_computing_structure_refinement 'SHELXL-97 (Sheldrick, 1997)'
_computing_structure_solution 'SHELXS-97 (Sheldrick, 1997)'
_diffrn_ambient_temperature 173
_diffrn_detector_area_resol_mean 8.333
_diffrn_measured_fraction_theta_full 0.983
_diffrn_measured_fraction_theta_max 0.975
_diffrn_measurement_device_type 'Bruker APEXII CCD area detector'
_diffrn_measurement_method 'phi and omega scans'
_diffrn_radiation_monochromator 'Bruker Helios multilayer confocal mirror'
_diffrn_radiation_source 'Bruker TXS fine-focus rotating anode'
_diffrn_radiation_type CuK\a
_diffrn_radiation_wavelength 1.54178
_diffrn_reflns_av_R_equivalents 0.0334
_diffrn_reflns_av_sigmaI/netI 0.0540
_diffrn_reflns_limit_h_max 26
_diffrn_reflns_limit_h_min -26
_diffrn_reflns_limit_k_max 10
_diffrn_reflns_limit_k_min -8
_diffrn_reflns_limit_l_max 26
_diffrn_reflns_limit_l_min -26
_diffrn_reflns_number 30648
_diffrn_reflns_theta_full 67.00
_diffrn_reflns_theta_max 67.87
_diffrn_reflns_theta_min 2.02
_exptl_absorpt_coefficient_mu 4.570
_exptl_absorpt_correction_T_max 0.8037
_exptl_absorpt_correction_T_min 0.3410
_exptl_absorpt_correction_type empirical
_exptl_absorpt_process_details
;
SADABS Sheldrick 1996
;
_exptl_crystal_colour colourless
_exptl_crystal_density_diffrn 1.346
_exptl_crystal_density_method 'not measured'
_exptl_crystal_description plate
_exptl_crystal_F_000 1888
_exptl_crystal_size_max 0.30
_exptl_crystal_size_mid 0.20
_exptl_crystal_size_min 0.05
_refine_diff_density_max 0.786
_refine_diff_density_min -0.480
_refine_diff_density_rms 0.083
_refine_ls_abs_structure_details 'Flack H D (1983), Acta Cryst. A39, 876-881'
_refine_ls_abs_structure_Flack 0.02(2)
_refine_ls_extinction_method none
_refine_ls_goodness_of_fit_ref 1.029
_refine_ls_hydrogen_treatment constr
_refine_ls_matrix_type full
_refine_ls_number_parameters 1142
_refine_ls_number_reflns 12985
_refine_ls_number_restraints 86
_refine_ls_restrained_S_all 1.030
_refine_ls_R_factor_all 0.1008
_refine_ls_R_factor_gt 0.0856
_refine_ls_shift/su_max 0.001
_refine_ls_shift/su_mean 0.000
_refine_ls_structure_factor_coef Fsqd
_refine_ls_weighting_details 'calc w=1/[\s^2^(Fo^2^)+(0.1887P)^2^+1.2384P] where P=(Fo^2^+2Fc^2^)/3'
_refine_ls_weighting_scheme calc
_refine_ls_wR_factor_gt 0.2403
_refine_ls_wR_factor_ref 0.2640
_reflns_number_gt 10255
_reflns_number_total 12985
_reflns_threshold_expression >2sigma(I)
_cod_data_source_file c3ra46652c.txt
_cod_data_source_block u130614mas1
_cod_depositor_comments
;
The following automatic conversions were performed:

data item '_symmetry_cell_setting' value 'Monoclinic' was changed to
'monoclinic' in accordance with the
/home/saulius/struct/COD-crude-data/automatic-downloads/DataCite-retrospective/RSC/depositions/lib/dictionaries/cif_core.dic
dictionary named 'cif_core.dic' version 2.4.2 last updated on
2011-04-26.

Automatic conversion script
Id: cif_fix_values 6909 2019-04-08 15:41:33Z antanas 
;
_cod_original_sg_symbol_H-M 'P2(1)   '
_cod_database_code 7239435

loop_
_symmetry_equiv_pos_as_xyz
'x, y, z'
'-x, y+1/2, -z'

loop_
_atom_site_label
_atom_site_type_symbol
_atom_site_fract_x
_atom_site_fract_y
_atom_site_fract_z
_atom_site_U_iso_or_equiv
_atom_site_adp_type
_atom_site_occupancy
_atom_site_symmetry_multiplicity
_atom_site_calc_flag
_atom_site_refinement_flags
_atom_site_disorder_assembly
_atom_site_disorder_group
C85A C -0.2544(3) 0.9663(13) 0.2540(3) 0.067(3) Uani 0.81(2) 1 d PD A 1
H85A H -0.2794 0.9392 0.2833 0.080 Uiso 0.81(2) 1 calc PR A 1
H85B H -0.2551 0.8848 0.2256 0.080 Uiso 0.81(2) 1 calc PR A 1
C86A C -0.2823(5) 1.0953(18) 0.2188(6) 0.118(5) Uani 0.81(2) 1 d PD A 1
H86A H -0.2577 1.1235 0.1892 0.141 Uiso 0.81(2) 1 calc PR A 1
H86B H -0.2829 1.1769 0.2468 0.141 Uiso 0.81(2) 1 calc PR A 1
C87A C -0.3508(6) 1.055(3) 0.1837(8) 0.150(8) Uani 0.81(2) 1 d PD A 1
H87A H -0.3495 0.9928 0.1490 0.225 Uiso 0.81(2) 1 calc PR A 1
H87B H -0.3735 1.1434 0.1688 0.225 Uiso 0.81(2) 1 calc PR A 1
H87C H -0.3716 1.0053 0.2115 0.225 Uiso 0.81(2) 1 calc PR A 1
C85B C -0.260(2) 1.053(7) 0.253(3) 0.130(17) Uani 0.19(2) 1 d PDU A 2
H85C H -0.2893 1.0483 0.2800 0.156 Uiso 0.19(2) 1 calc PR A 2
H85D H -0.2587 1.1514 0.2370 0.156 Uiso 0.19(2) 1 calc PR A 2
C86B C -0.2733(16) 0.943(6) 0.204(2) 0.130(17) Uani 0.19(2) 1 d PDU A 2
H86C H -0.2656 0.8452 0.2213 0.156 Uiso 0.19(2) 1 calc PR A 2
H86D H -0.2464 0.9578 0.1749 0.156 Uiso 0.19(2) 1 calc PR A 2
C87B C -0.3439(17) 0.960(7) 0.169(3) 0.130(17) Uani 0.19(2) 1 d PDU A 2
H87D H -0.3598 0.8673 0.1515 0.196 Uiso 0.19(2) 1 calc PR A 2
H87E H -0.3475 1.0313 0.1366 0.196 Uiso 0.19(2) 1 calc PR A 2
H87F H -0.3679 0.9914 0.1982 0.196 Uiso 0.19(2) 1 calc PR A 2
C88A C 0.4527(11) 0.998(4) 0.0410(12) 0.126(9) Uani 0.744(7) 1 d PU B 3
H88A H 0.4763 1.0854 0.0569 0.151 Uiso 0.744(7) 1 calc PR B 3
H88B H 0.4354 1.0095 -0.0035 0.151 Uiso 0.744(7) 1 calc PR B 3
C89A C 0.4988(13) 0.846(5) 0.0561(15) 0.189(13) Uani 0.744(7) 1 d PU B 3
H89A H 0.5141 0.8314 0.1005 0.226 Uiso 0.744(7) 1 calc PR B 3
H89B H 0.4759 0.7594 0.0380 0.226 Uiso 0.744(7) 1 calc PR B 3
C90A C 0.5549(9) 0.882(4) 0.0241(11) 0.217(15) Uani 0.744(7) 1 d PU B 3
H90A H 0.5383 0.8995 -0.0196 0.325 Uiso 0.744(7) 1 calc PR B 3
H90B H 0.5834 0.7999 0.0293 0.325 Uiso 0.744(7) 1 calc PR B 3
H90C H 0.5770 0.9672 0.0430 0.325 Uiso 0.744(7) 1 calc PR B 3
C95 C 0.7429(13) 0.809(3) 0.0236(16) 0.40(4) Uani 0.744(7) 1 d PDU B 3
H95 H 0.7410 0.7033 0.0303 0.481 Uiso 0.744(7) 1 calc PR B 3
Cl13 Cl 0.8111(5) 0.8966(13) -0.0076(6) 0.284(6) Uani 0.744(7) 1 d PDU B 3
Cl14 Cl 0.7348(7) 0.917(4) 0.0728(6) 0.54(2) Uani 0.744(7) 1 d PDU B 3
Cl15 Cl 0.6776(9) 0.9138(19) -0.0472(8) 0.386(12) Uani 0.744(7) 1 d PDU B 3
C90B C 0.4695(19) 0.734(6) 0.0376(12) 0.116(12) Uani 0.256(7) 1 d PU B 4
H90D H 0.4505 0.6917 0.0686 0.175 Uiso 0.256(7) 1 calc PR B 4
H90E H 0.5020 0.6697 0.0302 0.175 Uiso 0.256(7) 1 calc PR B 4
H90F H 0.4380 0.7470 -0.0005 0.175 Uiso 0.256(7) 1 calc PR B 4
C88B C 0.453(3) 0.963(9) 0.050(2) 0.087(12) Uani 0.256(7) 1 d PU B 4
H88C H 0.4364 0.9564 0.0053 0.104 Uiso 0.256(7) 1 calc PR B 4
H88D H 0.4721 1.0596 0.0572 0.104 Uiso 0.256(7) 1 calc PR B 4
C89B C 0.4980(15) 0.880(8) 0.0600(12) 0.114(12) Uani 0.256(7) 1 d PU B 4
H89C H 0.5180 0.8768 0.1041 0.136 Uiso 0.256(7) 1 calc PR B 4
H89D H 0.5289 0.9096 0.0371 0.136 Uiso 0.256(7) 1 calc PR B 4
C96 C 0.6752(12) 0.956(5) -0.0390(12) 0.18(3) Uani 0.256(7) 1 d PDU B 4
H96 H 0.7158 0.9595 -0.0509 0.210 Uiso 0.256(7) 1 calc PR B 4
Cl16 Cl 0.5948(11) 0.955(2) -0.1023(8) 0.196(9) Uani 0.256(7) 1 d PDU B 4
Cl17 Cl 0.6616(15) 1.055(3) 0.0125(8) 0.274(18) Uani 0.256(7) 1 d PDU B 4
Cl18 Cl 0.6485(8) 0.771(2) 0.0054(9) 0.170(7) Uani 0.256(7) 1 d PDU B 4
C1 C 0.4855(3) 1.0185(7) 0.7192(3) 0.0631(14) Uani 1 1 d . . .
C2 C 0.3740(2) 1.0689(7) 0.6905(3) 0.0587(13) Uani 1 1 d . . .
C3 C 0.3489(3) 0.9440(8) 0.6628(3) 0.0716(17) Uani 1 1 d . . .
H3 H 0.3714 0.8566 0.6706 0.086 Uiso 1 1 calc R . .
C4 C 0.2906(3) 0.9458(8) 0.6233(3) 0.0704(16) Uani 1 1 d . . .
H4 H 0.2732 0.8589 0.6048 0.085 Uiso 1 1 calc R . .
C5 C 0.2574(2) 1.0727(7) 0.6106(2) 0.0562(12) Uani 1 1 d . . .
C6 C 0.2830(3) 1.1967(7) 0.6365(3) 0.0655(15) Uani 1 1 d . . .
H6 H 0.2613 1.2848 0.6271 0.079 Uiso 1 1 calc R . .
C7 C 0.3414(3) 1.1957(8) 0.6771(3) 0.0695(16) Uani 1 1 d . . .
H7 H 0.3586 1.2828 0.6956 0.083 Uiso 1 1 calc R . .
C8 C 0.1925(2) 1.0687(6) 0.5698(2) 0.0497(11) Uani 1 1 d . . .
C9 C 0.1840(2) 1.0869(6) 0.5069(2) 0.0521(11) Uani 1 1 d . . .
C10 C 0.2330(2) 1.1176(7) 0.4774(3) 0.0621(14) Uani 1 1 d . . .
H10 H 0.2739 1.1261 0.5017 0.074 Uiso 1 1 calc R . .
C11 C 0.2238(3) 1.1349(9) 0.4173(3) 0.0712(17) Uani 1 1 d . . .
H11 H 0.2575 1.1607 0.4001 0.085 Uiso 1 1 calc R . .
C12 C 0.1643(3) 1.1152(8) 0.3788(3) 0.0709(17) Uani 1 1 d . . .
H12 H 0.1586 1.1207 0.3357 0.085 Uiso 1 1 calc R . .
C13 C 0.1154(3) 1.0883(7) 0.4040(3) 0.0596(13) Uani 1 1 d . . .
H13 H 0.0754 1.0773 0.3781 0.072 Uiso 1 1 calc R . .
C14 C 0.1228(2) 1.0763(6) 0.4679(2) 0.0495(11) Uani 1 1 d . . .
C15 C 0.0716(2) 1.0569(6) 0.4945(2) 0.0477(10) Uani 1 1 d . . .
C16 C 0.0806(2) 1.0462(5) 0.5588(2) 0.0455(10) Uani 1 1 d . . .
C17 C 0.0305(2) 1.0313(6) 0.5873(2) 0.0528(11) Uani 1 1 d . . .
H17 H -0.0105 1.0316 0.5628 0.063 Uiso 1 1 calc R . .
C18 C 0.0395(3) 1.0166(7) 0.6486(3) 0.0608(13) Uani 1 1 d . . .
H18 H 0.0050 1.0056 0.6664 0.073 Uiso 1 1 calc R . .
C19 C 0.1004(3) 1.0176(8) 0.6862(2) 0.0633(14) Uani 1 1 d . . .
H19 H 0.1066 1.0073 0.7292 0.076 Uiso 1 1 calc R . .
C20 C 0.1495(2) 1.0332(7) 0.6610(2) 0.0571(13) Uani 1 1 d . . .
H20 H 0.1899 1.0327 0.6868 0.068 Uiso 1 1 calc R . .
C21 C 0.1427(2) 1.0504(6) 0.5965(2) 0.0474(10) Uani 1 1 d . . .
C22 C 0.0078(2) 1.0482(6) 0.4550(2) 0.0462(10) Uani 1 1 d . . .
C23 C -0.0144(2) 0.9251(6) 0.4220(2) 0.0489(11) Uani 1 1 d . . .
H23 H 0.0120 0.8442 0.4241 0.059 Uiso 1 1 calc R . .
C24 C -0.0739(2) 0.9178(6) 0.3864(2) 0.0511(11) Uani 1 1 d . . .
H24 H -0.0879 0.8333 0.3638 0.061 Uiso 1 1 calc R . .
C25 C -0.1132(2) 1.0349(6) 0.3838(2) 0.0482(11) Uani 1 1 d . . .
C26 C -0.0916(2) 1.1595(7) 0.4150(2) 0.0541(12) Uani 1 1 d . . .
H26 H -0.1177 1.2412 0.4121 0.065 Uiso 1 1 calc R . .
C27 C -0.0319(2) 1.1649(6) 0.4504(2) 0.0527(12) Uani 1 1 d . . .
H27 H -0.0176 1.2505 0.4721 0.063 Uiso 1 1 calc R . .
C28 C -0.1791(2) 1.0317(7) 0.3477(2) 0.0533(12) Uani 1 1 d . A .
C29 C -0.1430(2) 0.9871(7) 0.2550(2) 0.0570(14) Uani 1 1 d . A .
C30 C -0.1044(3) 1.1029(8) 0.2542(3) 0.0641(15) Uani 1 1 d . . .
H30 H -0.1117 1.1904 0.2731 0.077 Uiso 1 1 calc R . .
C31 C -0.0555(3) 1.0940(8) 0.2266(3) 0.0679(16) Uani 1 1 d . . .
H31 H -0.0293 1.1747 0.2266 0.081 Uiso 1 1 calc R . .
C32 C -0.0446(3) 0.9677(9) 0.1987(3) 0.0666(16) Uani 1 1 d . . .
C33 C -0.0839(3) 0.8562(9) 0.1970(3) 0.0737(18) Uani 1 1 d . . .
H33 H -0.0777 0.7709 0.1761 0.088 Uiso 1 1 calc R . .
C34 C -0.1333(3) 0.8638(9) 0.2253(3) 0.0668(16) Uani 1 1 d . . .
H34 H -0.1601 0.7838 0.2240 0.080 Uiso 1 1 calc R . .
C35 C 0.0138(3) 0.9557(9) 0.1747(3) 0.0707(17) Uani 1 1 d . . .
C36 C 0.0635(3) 0.8768(9) 0.2084(3) 0.0709(18) Uani 1 1 d . . .
C37 C 0.0618(3) 0.8119(10) 0.2649(3) 0.0736(18) Uani 1 1 d . . .
H37 H 0.0259 0.8229 0.2807 0.088 Uiso 1 1 calc R . .
C38 C 0.1107(3) 0.7339(12) 0.2973(3) 0.087(2) Uani 1 1 d . . .
H38 H 0.1084 0.6908 0.3350 0.104 Uiso 1 1 calc R . .
C39 C 0.1640(3) 0.7176(10) 0.2750(4) 0.086(2) Uani 1 1 d . . .
H39 H 0.1975 0.6619 0.2974 0.103 Uiso 1 1 calc R . .
C40 C 0.1685(3) 0.7786(10) 0.2229(3) 0.077(2) Uani 1 1 d . . .
H40 H 0.2054 0.7656 0.2092 0.092 Uiso 1 1 calc R . .
C41 C 0.1193(3) 0.8641(9) 0.1863(3) 0.0717(17) Uani 1 1 d . . .
C42 C 0.1236(3) 0.9296(10) 0.1326(3) 0.0749(19) Uani 1 1 d . . .
C43 C 0.0723(3) 1.0084(11) 0.0976(3) 0.082(2) Uani 1 1 d . . .
C44 C 0.0742(3) 1.0752(13) 0.0405(3) 0.092(3) Uani 1 1 d . . .
H44 H 0.1100 1.0647 0.0248 0.111 Uiso 1 1 calc R . .
C45 C 0.0266(4) 1.1517(17) 0.0090(4) 0.124(4) Uani 1 1 d . . .
H45 H 0.0303 1.2010 -0.0269 0.148 Uiso 1 1 calc R . .
C46 C -0.0293(4) 1.1604(18) 0.0286(4) 0.130(5) Uani 1 1 d . . .
H46 H -0.0639 1.2094 0.0044 0.157 Uiso 1 1 calc R . .
C47 C -0.0335(3) 1.0985(13) 0.0822(3) 0.096(3) Uani 1 1 d . . .
H47 H -0.0707 1.1086 0.0957 0.115 Uiso 1 1 calc R . .
C48 C 0.0168(3) 1.0183(10) 0.1188(3) 0.0761(19) Uani 1 1 d . . .
C49 C 0.1819(3) 0.9276(10) 0.1108(3) 0.0755(18) Uani 1 1 d . . .
C50 C 0.2245(3) 1.0372(11) 0.1250(4) 0.087(2) Uani 1 1 d . . .
H50 H 0.2162 1.1156 0.1489 0.104 Uiso 1 1 calc R . .
C51 C 0.2786(3) 1.0361(12) 0.1056(4) 0.090(2) Uani 1 1 d . . .
H51 H 0.3075 1.1122 0.1169 0.108 Uiso 1 1 calc R . .
C52 C 0.2912(3) 0.9257(13) 0.0698(3) 0.089(3) Uani 1 1 d . . .
C53 C 0.2503(3) 0.8123(13) 0.0557(3) 0.094(3) Uani 1 1 d . . .
H53 H 0.2590 0.7335 0.0322 0.113 Uiso 1 1 calc R . .
C54 C 0.1956(3) 0.8160(12) 0.0770(4) 0.090(2) Uani 1 1 d . . .
H54 H 0.1673 0.7383 0.0675 0.108 Uiso 1 1 calc R . .
C55 C 0.3455(3) 0.9329(15) 0.0410(3) 0.105(3) Uani 1 1 d . B .
C56 C 0.4168(3) 0.9722(10) 0.1399(3) 0.075(2) Uani 1 1 d . B .
C57 C 0.4144(3) 0.8477(9) 0.1732(3) 0.0704(17) Uani 1 1 d . . .
H57 H 0.4022 0.7599 0.1524 0.085 Uiso 1 1 calc R . .
C58 C 0.4291(3) 0.8498(8) 0.2348(3) 0.0637(14) Uani 1 1 d . . .
H58 H 0.4270 0.7635 0.2567 0.076 Uiso 1 1 calc R . .
C59 C 0.4475(2) 0.9771(7) 0.2667(3) 0.0586(13) Uani 1 1 d . . .
C60 C 0.4526(3) 1.1017(8) 0.2332(3) 0.0699(16) Uani 1 1 d . . .
H60 H 0.4668 1.1885 0.2539 0.084 Uiso 1 1 calc R . .
C61 C 0.4370(3) 1.0984(10) 0.1708(4) 0.082(2) Uani 1 1 d . . .
H61 H 0.4401 1.1835 0.1483 0.098 Uiso 1 1 calc R . .
C62 C 0.4598(2) 0.9818(6) 0.3347(3) 0.0561(12) Uani 1 1 d . . .
C63 C 0.4135(2) 0.9504(6) 0.3639(3) 0.0551(12) Uani 1 1 d . . .
C64 C 0.3511(3) 0.9195(8) 0.3303(3) 0.0656(15) Uani 1 1 d . . .
H64 H 0.3409 0.9241 0.2870 0.079 Uiso 1 1 calc R . .
C65 C 0.3064(3) 0.8835(8) 0.3609(3) 0.0730(18) Uani 1 1 d . . .
H65 H 0.2654 0.8646 0.3385 0.088 Uiso 1 1 calc R . .
C66 C 0.3204(3) 0.8741(8) 0.4248(4) 0.0733(17) Uani 1 1 d . . .
H66 H 0.2896 0.8429 0.4449 0.088 Uiso 1 1 calc R . .
C67 C 0.3767(3) 0.9086(7) 0.4580(3) 0.0663(15) Uani 1 1 d . . .
H67 H 0.3848 0.9048 0.5013 0.080 Uiso 1 1 calc R . .
C68 C 0.4253(2) 0.9513(7) 0.4290(3) 0.0570(12) Uani 1 1 d . . .
C69 C 0.4837(3) 0.9929(7) 0.4635(3) 0.0593(13) Uani 1 1 d . . .
C70 C 0.5312(2) 1.0250(6) 0.4340(3) 0.0570(12) Uani 1 1 d . . .
C71 C 0.5918(3) 1.0677(8) 0.4680(3) 0.0655(15) Uani 1 1 d . . .
H71 H 0.5998 1.0776 0.5111 0.079 Uiso 1 1 calc R . .
C72 C 0.6370(2) 1.0933(8) 0.4390(3) 0.0723(17) Uani 1 1 d . . .
H72 H 0.6763 1.1236 0.4620 0.087 Uiso 1 1 calc R . .
C73 C 0.6276(3) 1.0766(8) 0.3758(3) 0.0699(16) Uani 1 1 d . . .
H73 H 0.6609 1.0911 0.3566 0.084 Uiso 1 1 calc R . .
C74 C 0.5707(3) 1.0395(7) 0.3417(3) 0.0631(14) Uani 1 1 d . . .
H74 H 0.5646 1.0296 0.2987 0.076 Uiso 1 1 calc R . .
C75 C 0.5199(2) 1.0152(6) 0.3697(3) 0.0575(13) Uani 1 1 d . . .
C76 C 0.4917(3) 1.0053(7) 0.5309(3) 0.0589(13) Uani 1 1 d . . .
C77 C 0.5167(3) 0.8973(7) 0.5711(3) 0.0689(16) Uani 1 1 d . . .
H77 H 0.5353 0.8172 0.5562 0.083 Uiso 1 1 calc R . .
C78 C 0.5157(3) 0.9018(8) 0.6321(3) 0.0695(16) Uani 1 1 d . . .
H78 H 0.5336 0.8263 0.6588 0.083 Uiso 1 1 calc R . .
C79 C 0.4881(2) 1.0178(7) 0.6540(3) 0.0569(12) Uani 1 1 d . . .
C80 C 0.4667(3) 1.1308(7) 0.6159(3) 0.0614(13) Uani 1 1 d . . .
H80 H 0.4509 1.2137 0.6317 0.074 Uiso 1 1 calc R . .
C81 C 0.4676(3) 1.1258(7) 0.5549(3) 0.0677(15) Uani 1 1 d . . .
H81 H 0.4519 1.2044 0.5290 0.081 Uiso 1 1 calc R . .
C82 C 0.4329(3) 1.0837(16) 0.7968(3) 0.112(3) Uani 1 1 d U . .
H82A H 0.4065 1.1668 0.8012 0.134 Uiso 1 1 calc R . .
H82B H 0.4754 1.1050 0.8203 0.134 Uiso 1 1 calc R . .
C83 C 0.4101(6) 0.956(3) 0.8229(7) 0.246(13) Uani 1 1 d U . .
H83A H 0.3650 0.9545 0.8055 0.296 Uiso 1 1 calc R . .
H83B H 0.4273 0.8730 0.8051 0.296 Uiso 1 1 calc R . .
C84 C 0.4170(14) 0.930(5) 0.8767(9) 0.35(3) Uani 1 1 d U . .
H84A H 0.4520 0.9852 0.9003 0.524 Uiso 1 1 calc R . .
H84B H 0.4253 0.8269 0.8836 0.524 Uiso 1 1 calc R . .
H84C H 0.3794 0.9555 0.8898 0.524 Uiso 1 1 calc R . .
C91 C 0.8070(3) 0.0537(8) 0.5253(3) 0.0693(16) Uani 1 1 d . . .
H91 H 0.7836 0.0331 0.4826 0.083 Uiso 1 1 calc R . .
C92 C 0.2161(4) 0.9472(18) 0.8917(4) 0.130(5) Uani 1 1 d . . .
H92 H 0.2550 0.9397 0.9244 0.156 Uiso 1 1 calc R . .
C93 C 0.9274(6) 0.9565(18) 0.8158(6) 0.136(4) Uani 1 1 d . . .
H93 H 0.9111 1.0514 0.7983 0.163 Uiso 1 1 calc R . .
C94 C 0.6671(4) 0.9266(12) 0.7431(4) 0.096(2) Uani 1 1 d . . .
H94 H 0.6243 0.9222 0.7500 0.116 Uiso 1 1 calc R . .
Cl1 Cl 0.75726(8) 0.0187(2) 0.57430(9) 0.0813(5) Uani 1 1 d . . .
Cl2 Cl 0.87078(7) -0.0607(2) 0.54183(12) 0.0933(6) Uani 1 1 d . . .
Cl3 Cl 0.82803(10) 0.2337(2) 0.52897(10) 0.0891(5) Uani 1 1 d . . .
Cl4 Cl 0.2357(2) 0.9940(8) 0.82635(14) 0.220(3) Uani 1 1 d . . .
Cl5 Cl 0.1674(4) 1.0621(11) 0.9168(3) 0.306(6) Uani 1 1 d . . .
Cl6 Cl 0.1813(5) 0.7722(14) 0.8813(4) 0.389(9) Uani 1 1 d . . .
Cl7 Cl 0.8984(3) 0.9325(10) 0.8784(3) 0.231(3) Uani 1 1 d . . .
Cl8 Cl 0.8999(2) 0.8332(7) 0.7606(4) 0.256(4) Uani 1 1 d . . .
Cl9 Cl 1.00657(18) 0.9693(5) 0.8299(2) 0.1542(13) Uani 1 1 d . . .
Cl10 Cl 0.66893(11) 1.0638(3) 0.69307(17) 0.1237(9) Uani 1 1 d . . .
Cl11 Cl 0.7176(3) 0.9596(8) 0.8130(2) 0.222(3) Uani 1 1 d . . .
Cl12 Cl 0.68291(18) 0.7620(4) 0.7151(2) 0.1547(14) Uani 1 1 d . . .
N1 N 0.4336(2) 1.0672(7) 0.7330(2) 0.0673(13) Uani 1 1 d U . .
N2 N -0.18992(18) 0.9931(6) 0.2877(2) 0.0613(13) Uani 1 1 d . . .
N3 N 0.4018(2) 0.9693(11) 0.0742(3) 0.098(3) Uani 1 1 d U . .
O1 O 0.53153(18) 0.9826(6) 0.7592(2) 0.0760(13) Uani 1 1 d . . .
O2 O -0.22134(16) 1.0557(6) 0.37312(19) 0.0666(11) Uani 1 1 d . . .
O3 O 0.3376(2) 0.9006(13) -0.0142(3) 0.135(4) Uani 1 1 d . . .

loop_
_atom_site_aniso_label
_atom_site_aniso_U_11
_atom_site_aniso_U_22
_atom_site_aniso_U_33
_atom_site_aniso_U_23
_atom_site_aniso_U_13
_atom_site_aniso_U_12
C85A 0.036(4) 0.093(7) 0.067(4) 0.002(4) 0.004(3) 0.001(4)
C86A 0.081(7) 0.140(13) 0.110(7) 0.032(8) -0.021(6) 0.040(7)
C87A 0.078(7) 0.22(2) 0.139(11) 0.024(13) -0.004(7) 0.050(11)
C85B 0.050(15) 0.14(3) 0.15(3) 0.02(2) -0.075(17) -0.001(17)
C86B 0.050(14) 0.14(3) 0.15(3) 0.02(2) -0.076(17) -0.002(17)
C87B 0.052(15) 0.14(3) 0.15(3) 0.02(2) -0.076(18) 0.000(18)
C88A 0.061(8) 0.20(2) 0.120(18) 0.039(13) 0.022(10) -0.037(9)
C89A 0.105(17) 0.25(3) 0.23(3) -0.03(2) 0.090(17) 0.022(18)
C90A 0.110(12) 0.35(5) 0.21(2) -0.05(3) 0.076(13) -0.014(17)
C95 0.21(3) 0.39(6) 0.49(6) -0.30(5) -0.15(4) 0.15(4)
Cl13 0.260(9) 0.224(11) 0.442(16) 0.017(10) 0.230(11) 0.018(8)
Cl14 0.311(15) 1.08(6) 0.273(13) -0.29(2) 0.145(12) -0.09(3)
Cl15 0.51(3) 0.268(17) 0.47(2) -0.138(17) 0.28(2) -0.079(18)
C90B 0.11(2) 0.20(3) 0.053(12) 0.016(18) 0.045(15) 0.10(2)
C88B 0.073(16) 0.16(3) 0.032(10) 0.014(18) 0.017(12) -0.01(2)
C89B 0.029(12) 0.27(4) 0.041(11) 0.064(16) 0.003(8) 0.002(13)
C96 0.065(15) 0.40(8) 0.071(15) 0.03(3) 0.037(12) -0.09(3)
Cl16 0.221(19) 0.145(14) 0.182(14) -0.016(11) -0.032(13) 0.004(14)
Cl17 0.37(4) 0.32(3) 0.138(11) -0.057(16) 0.083(17) -0.22(3)
Cl18 0.156(12) 0.137(13) 0.226(17) 0.009(11) 0.060(11) 0.008(10)
C1 0.050(3) 0.053(4) 0.078(3) 0.000(3) -0.001(2) -0.007(3)
C2 0.041(2) 0.059(4) 0.071(3) 0.000(3) 0.004(2) 0.003(2)
C3 0.048(3) 0.055(4) 0.101(4) 0.011(3) -0.005(3) 0.012(3)
C4 0.057(3) 0.049(4) 0.092(4) -0.007(3) -0.010(3) 0.004(3)
C5 0.042(2) 0.053(3) 0.067(3) 0.003(3) 0.001(2) 0.002(2)
C6 0.044(3) 0.052(4) 0.094(4) 0.001(3) 0.003(3) 0.003(3)
C7 0.045(3) 0.062(4) 0.093(4) -0.009(3) -0.002(3) 0.001(3)
C8 0.042(2) 0.036(3) 0.066(3) 0.001(2) 0.0005(19) 0.004(2)
C9 0.045(2) 0.040(3) 0.070(3) -0.001(2) 0.009(2) 0.001(2)
C10 0.043(3) 0.057(4) 0.083(3) 0.008(3) 0.009(2) 0.005(2)
C11 0.055(3) 0.073(5) 0.089(4) 0.013(3) 0.024(3) 0.009(3)
C12 0.074(4) 0.072(5) 0.070(3) 0.016(3) 0.022(3) 0.009(3)
C13 0.053(3) 0.055(4) 0.067(3) 0.002(3) 0.007(2) -0.004(3)
C14 0.047(2) 0.038(3) 0.061(2) -0.001(2) 0.009(2) 0.000(2)
C15 0.044(2) 0.034(3) 0.061(2) 0.000(2) 0.0033(19) 0.003(2)
C16 0.046(2) 0.029(3) 0.059(2) 0.0002(19) 0.0062(18) 0.0013(19)
C17 0.045(2) 0.042(3) 0.065(3) -0.003(2) 0.0005(19) 0.001(2)
C18 0.057(3) 0.058(4) 0.069(3) 0.000(3) 0.018(2) 0.007(3)
C19 0.064(3) 0.062(4) 0.059(3) 0.001(3) 0.003(2) 0.002(3)
C20 0.052(3) 0.052(3) 0.061(3) -0.001(2) -0.001(2) 0.003(2)
C21 0.042(2) 0.032(3) 0.061(2) 0.000(2) -0.0025(18) 0.0001(19)
C22 0.041(2) 0.037(3) 0.059(2) 0.004(2) 0.0092(18) -0.003(2)
C23 0.045(2) 0.035(3) 0.063(2) 0.002(2) 0.0055(19) 0.003(2)
C24 0.050(3) 0.039(3) 0.063(3) -0.002(2) 0.010(2) -0.006(2)
C25 0.041(2) 0.046(3) 0.056(2) 0.005(2) 0.0097(18) -0.003(2)
C26 0.046(3) 0.048(3) 0.066(3) 0.000(2) 0.008(2) 0.007(2)
C27 0.048(3) 0.044(3) 0.061(3) -0.009(2) 0.003(2) 0.000(2)
C28 0.040(2) 0.051(3) 0.069(3) 0.008(2) 0.013(2) -0.004(2)
C29 0.042(2) 0.067(4) 0.054(2) 0.009(3) -0.0033(19) -0.001(2)
C30 0.054(3) 0.065(4) 0.069(3) 0.005(3) 0.004(2) 0.004(3)
C31 0.053(3) 0.074(5) 0.075(3) 0.004(3) 0.011(2) -0.007(3)
C32 0.044(3) 0.087(5) 0.068(3) 0.001(3) 0.012(2) -0.002(3)
C33 0.052(3) 0.087(5) 0.081(4) -0.015(4) 0.013(3) 0.004(3)
C34 0.048(3) 0.078(5) 0.072(3) -0.005(3) 0.009(2) -0.009(3)
C35 0.048(3) 0.098(5) 0.063(3) -0.005(3) 0.008(2) -0.003(3)
C36 0.045(3) 0.089(5) 0.074(3) -0.014(3) 0.004(2) -0.010(3)
C37 0.051(3) 0.095(6) 0.072(3) 0.001(3) 0.007(2) -0.011(3)
C38 0.066(4) 0.112(7) 0.076(4) 0.009(4) 0.002(3) -0.009(4)
C39 0.058(3) 0.093(6) 0.097(5) 0.015(4) 0.001(3) -0.014(4)
C40 0.040(3) 0.098(6) 0.090(4) -0.014(4) 0.009(3) -0.006(3)
C41 0.046(3) 0.086(5) 0.077(4) -0.010(3) 0.002(2) -0.007(3)
C42 0.050(3) 0.102(6) 0.069(3) -0.014(4) 0.007(2) -0.006(3)
C43 0.052(3) 0.122(7) 0.067(3) -0.014(4) 0.005(2) 0.000(4)
C44 0.068(4) 0.138(8) 0.072(3) 0.004(4) 0.017(3) 0.004(5)
C45 0.089(5) 0.201(13) 0.077(4) 0.033(6) 0.011(4) 0.005(7)
C46 0.069(4) 0.243(16) 0.075(4) 0.042(7) 0.007(3) 0.026(7)
C47 0.053(3) 0.155(9) 0.075(4) 0.016(5) 0.007(3) 0.010(5)
C48 0.051(3) 0.108(6) 0.068(3) -0.007(4) 0.011(2) 0.005(4)
C49 0.053(3) 0.101(6) 0.070(3) -0.002(4) 0.008(2) 0.001(4)
C50 0.053(3) 0.101(6) 0.102(5) 0.002(4) 0.008(3) -0.003(4)
C51 0.057(3) 0.109(7) 0.101(5) -0.002(5) 0.012(3) -0.017(4)
C52 0.046(3) 0.141(8) 0.072(3) 0.007(4) 0.001(3) -0.007(4)
C53 0.055(3) 0.144(9) 0.081(4) -0.022(5) 0.012(3) -0.010(5)
C54 0.054(3) 0.121(7) 0.095(5) -0.016(5) 0.017(3) -0.013(4)
C55 0.062(4) 0.186(11) 0.064(4) 0.014(5) 0.008(3) 0.010(5)
C56 0.041(3) 0.107(6) 0.077(3) -0.003(4) 0.014(2) -0.006(3)
C57 0.050(3) 0.081(5) 0.081(4) -0.014(3) 0.014(3) -0.002(3)
C58 0.052(3) 0.059(4) 0.078(3) 0.000(3) 0.010(2) -0.002(3)
C59 0.042(2) 0.045(3) 0.088(3) 0.000(3) 0.012(2) -0.003(2)
C60 0.052(3) 0.061(4) 0.093(4) 0.004(3) 0.010(3) -0.002(3)
C61 0.051(3) 0.090(6) 0.102(5) 0.027(4) 0.016(3) -0.005(3)
C62 0.050(3) 0.036(3) 0.077(3) 0.000(2) 0.004(2) 0.001(2)
C63 0.040(2) 0.039(3) 0.082(3) -0.007(2) 0.006(2) 0.001(2)
C64 0.045(3) 0.058(4) 0.090(4) -0.012(3) 0.007(2) -0.003(3)
C65 0.040(3) 0.068(5) 0.109(5) -0.012(4) 0.012(3) -0.011(3)
C66 0.059(3) 0.055(4) 0.109(5) -0.007(3) 0.027(3) -0.015(3)
C67 0.059(3) 0.049(4) 0.093(4) 0.001(3) 0.021(3) -0.003(3)
C68 0.047(3) 0.039(3) 0.087(3) -0.002(3) 0.018(2) 0.000(2)
C69 0.049(3) 0.043(3) 0.082(3) -0.002(3) 0.006(2) 0.003(2)
C70 0.049(3) 0.037(3) 0.081(3) 0.002(2) 0.008(2) 0.003(2)
C71 0.053(3) 0.057(4) 0.080(3) 0.000(3) 0.002(2) 0.006(3)
C72 0.036(2) 0.071(5) 0.102(4) 0.003(4) 0.001(3) 0.000(3)
C73 0.039(2) 0.063(4) 0.105(4) 0.003(3) 0.013(3) 0.003(3)
C74 0.050(3) 0.052(4) 0.088(3) -0.001(3) 0.016(2) 0.004(3)
C75 0.044(2) 0.038(3) 0.088(3) 0.004(3) 0.010(2) 0.001(2)
C76 0.051(3) 0.044(3) 0.081(3) -0.002(3) 0.013(2) -0.003(2)
C77 0.071(4) 0.047(4) 0.081(4) -0.004(3) 0.001(3) 0.016(3)
C78 0.067(3) 0.053(4) 0.077(3) 0.002(3) -0.006(3) 0.013(3)
C79 0.042(2) 0.046(3) 0.076(3) 0.001(3) 0.000(2) -0.002(2)
C80 0.056(3) 0.043(3) 0.085(4) 0.001(3) 0.015(3) -0.001(3)
C81 0.071(4) 0.041(3) 0.093(4) -0.002(3) 0.023(3) 0.002(3)
C82 0.054(3) 0.209(11) 0.065(3) 0.004(5) -0.001(3) 0.005(5)
C83 0.117(9) 0.45(3) 0.141(8) 0.141(16) -0.034(8) -0.123(15)
C84 0.32(3) 0.53(6) 0.154(10) 0.15(2) -0.030(18) -0.19(4)
C91 0.058(3) 0.065(4) 0.082(3) -0.007(3) 0.011(3) 0.009(3)
C92 0.084(5) 0.202(13) 0.081(4) -0.011(6) -0.029(4) 0.033(7)
C93 0.114(8) 0.136(11) 0.153(9) -0.005(8) 0.020(7) 0.038(8)
C94 0.064(4) 0.094(6) 0.136(7) 0.001(5) 0.032(4) 0.003(4)
Cl1 0.0670(8) 0.0775(12) 0.1039(11) 0.0018(9) 0.0287(7) 0.0050(8)
Cl2 0.0543(8) 0.0628(11) 0.1663(18) 0.0188(11) 0.0324(9) 0.0098(8)
Cl3 0.1117(14) 0.0517(10) 0.1162(13) 0.0008(9) 0.0514(11) 0.0088(9)
Cl4 0.175(3) 0.380(9) 0.1069(17) 0.066(3) 0.0369(19) 0.130(5)
Cl5 0.316(8) 0.453(13) 0.179(4) 0.106(6) 0.119(5) 0.261(9)
Cl6 0.368(11) 0.559(19) 0.280(8) -0.256(11) 0.158(8) -0.319(13)
Cl7 0.178(4) 0.320(9) 0.191(4) 0.077(5) 0.034(3) 0.006(5)
Cl8 0.162(4) 0.207(5) 0.334(7) -0.147(5) -0.074(4) 0.054(4)
Cl9 0.130(2) 0.130(3) 0.198(3) -0.005(2) 0.029(2) 0.002(2)
Cl10 0.0838(13) 0.0882(17) 0.207(3) 0.0312(17) 0.0494(15) 0.0010(12)
Cl11 0.208(5) 0.240(7) 0.179(4) -0.020(4) -0.035(3) -0.052(5)
Cl12 0.141(2) 0.0766(18) 0.261(4) -0.003(2) 0.076(3) 0.0135(16)
N1 0.042(2) 0.082(4) 0.070(2) 0.001(3) -0.0030(18) -0.002(2)
N2 0.0313(18) 0.080(4) 0.067(2) 0.004(2) 0.0012(16) -0.004(2)
N3 0.052(3) 0.164(8) 0.077(3) 0.015(4) 0.014(2) -0.010(4)
O1 0.048(2) 0.088(4) 0.079(2) 0.007(2) -0.0119(17) 0.008(2)
O2 0.0408(17) 0.074(3) 0.086(2) -0.006(2) 0.0157(16) 0.0007(19)
O3 0.064(3) 0.259(12) 0.081(3) 0.012(5) 0.017(2) -0.009(5)

loop_
_atom_type_symbol
_atom_type_description
_atom_type_scat_dispersion_real
_atom_type_scat_dispersion_imag
_atom_type_scat_source
C C 0.0181 0.0091 'International Tables Vol C Tables 4.2.6.8 and 6.1.1.4'
H H 0.0000 0.0000 'International Tables Vol C Tables 4.2.6.8 and 6.1.1.4'
N N 0.0311 0.0180 'International Tables Vol C Tables 4.2.6.8 and 6.1.1.4'
O O 0.0492 0.0322 'International Tables Vol C Tables 4.2.6.8 and 6.1.1.4'
Cl Cl 0.3639 0.7018 'International Tables Vol C Tables 4.2.6.8 and 6.1.1.4'

loop_
_geom_angle_atom_site_label_1
_geom_angle_atom_site_label_2
_geom_angle_atom_site_label_3
_geom_angle
N2 C85A C86A 111.7(9)
N2 C85A H85A 109.3
C86A C85A H85A 109.3
N2 C85A H85B 109.3
C86A C85A H85B 109.3
H85A C85A H85B 107.9
C85A C86A C87A 108.0(12)
C85A C86A H86A 110.1
C87A C86A H86A 110.1
C85A C86A H86B 110.1
C87A C86A H86B 110.1
H86A C86A H86B 108.4
C86B C85B N2 97(3)
C86B C85B H85C 112.3
N2 C85B H85C 112.3
C86B C85B H85D 112.3
N2 C85B H85D 112.3
H85C C85B H85D 109.9
C85B C86B C87B 107(3)
C85B C86B H86C 110.2
C87B C86B H86C 110.2
C85B C86B H86D 110.2
C87B C86B H86D 110.2
H86C C86B H86D 108.5
C86B C87B H87D 109.5
C86B C87B H87E 109.5
H87D C87B H87E 109.5
C86B C87B H87F 109.5
H87D C87B H87F 109.5
H87E C87B H87F 109.5
N3 C88A C89A 104(2)
N3 C88A H88A 111.0
C89A C88A H88A 111.0
N3 C88A H88B 111.0
C89A C88A H88B 111.0
H88A C88A H88B 109.0
C90A C89A C88A 103(3)
C90A C89A H89A 111.1
C88A C89A H89A 111.1
C90A C89A H89B 111.1
C88A C89A H89B 111.1
H89A C89A H89B 109.1
Cl14 C95 Cl13 102.5(18)
Cl14 C95 Cl15 94.0(16)
Cl13 C95 Cl15 89.5(15)
Cl14 C95 H95 121.2
Cl13 C95 H95 121.2
Cl15 C95 H95 121.2
C89B C88B N3 131(6)
C89B C88B H88C 104.4
N3 C88B H88C 104.4
C89B C88B H88D 104.4
N3 C88B H88D 104.4
H88C C88B H88D 105.6
C88B C89B C90B 104(4)
C88B C89B H89C 111.0
C90B C89B H89C 111.0
C88B C89B H89D 111.0
C90B C89B H89D 111.0
H89C C89B H89D 109.0
Cl17 C96 Cl16 103.5(18)
Cl17 C96 Cl18 90.5(13)
Cl16 C96 Cl18 91.8(15)
Cl17 C96 H96 121.2
Cl16 C96 H96 121.2
Cl18 C96 H96 121.2
O1 C1 N1 122.0(6)
O1 C1 C79 120.1(6)
N1 C1 C79 117.8(5)
C3 C2 C7 119.1(5)
C3 C2 N1 120.3(6)
C7 C2 N1 120.6(6)
C2 C3 C4 119.9(6)
C2 C3 H3 120.0
C4 C3 H3 120.0
C5 C4 C3 120.9(6)
C5 C4 H4 119.5
C3 C4 H4 119.5
C6 C5 C4 119.0(5)
C6 C5 C8 121.7(5)
C4 C5 C8 119.2(5)
C5 C6 C7 120.4(6)
C5 C6 H6 119.8
C7 C6 H6 119.8
C2 C7 C6 120.5(6)
C2 C7 H7 119.8
C6 C7 H7 119.8
C21 C8 C9 121.3(4)
C21 C8 C5 118.9(4)
C9 C8 C5 119.7(5)
C8 C9 C10 123.9(5)
C8 C9 C14 119.7(5)
C10 C9 C14 116.4(5)
C11 C10 C9 122.9(5)
C11 C10 H10 118.6
C9 C10 H10 118.6
C10 C11 C12 120.6(6)
C10 C11 H11 119.7
C12 C11 H11 119.7
C13 C12 C11 119.4(6)
C13 C12 H12 120.3
C11 C12 H12 120.3
C12 C13 C14 121.6(5)
C12 C13 H13 119.2
C14 C13 H13 119.2
C13 C14 C15 121.8(4)
C13 C14 C9 118.9(5)
C15 C14 C9 119.3(4)
C14 C15 C16 120.3(4)
C14 C15 C22 120.1(4)
C16 C15 C22 119.6(4)
C17 C16 C15 122.0(4)
C17 C16 C21 118.8(4)
C15 C16 C21 119.2(4)
C18 C17 C16 121.7(5)
C18 C17 H17 119.1
C16 C17 H17 119.1
C17 C18 C19 120.1(5)
C17 C18 H18 119.9
C19 C18 H18 119.9
C20 C19 C18 120.0(5)
C20 C19 H19 120.0
C18 C19 H19 120.0
C19 C20 C21 122.3(5)
C19 C20 H20 118.9
C21 C20 H20 118.9
C8 C21 C20 123.0(4)
C8 C21 C16 120.0(4)
C20 C21 C16 117.0(4)
C27 C22 C23 117.7(4)
C27 C22 C15 120.1(5)
C23 C22 C15 122.1(5)
C24 C23 C22 121.5(5)
C24 C23 H23 119.2
C22 C23 H23 119.2
C23 C24 C25 119.6(5)
C23 C24 H24 120.2
C25 C24 H24 120.2
C26 C25 C24 119.7(4)
C26 C25 C28 118.2(5)
C24 C25 C28 122.1(5)
C27 C26 C25 119.9(5)
C27 C26 H26 120.1
C25 C26 H26 120.1
C26 C27 C22 121.5(5)
C26 C27 H27 119.2
C22 C27 H27 119.2
O2 C28 N2 122.1(4)
O2 C28 C25 120.0(5)
N2 C28 C25 117.8(4)
C34 C29 C30 118.5(6)
C34 C29 N2 120.5(6)
C30 C29 N2 120.9(6)
C31 C30 C29 121.2(7)
C31 C30 H30 119.4
C29 C30 H30 119.4
C30 C31 C32 119.9(6)
C30 C31 H31 120.1
C32 C31 H31 120.1
C33 C32 C31 119.0(6)
C33 C32 C35 122.2(7)
C31 C32 C35 118.6(6)
C32 C33 C34 121.5(7)
C32 C33 H33 119.3
C34 C33 H33 119.3
C29 C34 C33 119.7(6)
C29 C34 H34 120.1
C33 C34 H34 120.1
C36 C35 C48 120.6(6)
C36 C35 C32 118.6(6)
C48 C35 C32 120.8(6)
C35 C36 C37 121.9(6)
C35 C36 C41 119.5(6)
C37 C36 C41 118.6(6)
C38 C37 C36 121.3(6)
C38 C37 H37 119.3
C36 C37 H37 119.3
C37 C38 C39 120.0(7)
C37 C38 H38 120.0
C39 C38 H38 120.0
C40 C39 C38 121.0(7)
C40 C39 H39 119.5
C38 C39 H39 119.5
C39 C40 C41 122.4(6)
C39 C40 H40 118.8
C41 C40 H40 118.8
C42 C41 C36 120.4(6)
C42 C41 C40 123.1(6)
C36 C41 C40 116.5(6)
C41 C42 C43 120.2(6)
C41 C42 C49 121.8(6)
C43 C42 C49 117.9(6)
C48 C43 C42 119.3(7)
C48 C43 C44 118.6(7)
C42 C43 C44 122.1(6)
C45 C44 C43 121.4(7)
C45 C44 H44 119.3
C43 C44 H44 119.3
C44 C45 C46 120.7(9)
C44 C45 H45 119.7
C46 C45 H45 119.7
C47 C46 C45 119.9(8)
C47 C46 H46 120.0
C45 C46 H46 120.0
C46 C47 C48 121.7(7)
C46 C47 H47 119.1
C48 C47 H47 119.1
C35 C48 C43 120.0(6)
C35 C48 C47 122.5(6)
C43 C48 C47 117.4(6)
C54 C49 C50 117.6(7)
C54 C49 C42 121.1(7)
C50 C49 C42 121.3(8)
C51 C50 C49 121.8(9)
C51 C50 H50 119.1
C49 C50 H50 119.1
C50 C51 C52 120.4(8)
C50 C51 H51 119.8
C52 C51 H51 119.8
C51 C52 C53 119.5(7)
C51 C52 C55 121.0(9)
C53 C52 C55 119.2(9)
C52 C53 C54 118.6(9)
C52 C53 H53 120.7
C54 C53 H53 120.7
C49 C54 C53 122.0(9)
C49 C54 H54 119.0
C53 C54 H54 119.0
O3 C55 N3 120.7(7)
O3 C55 C52 118.5(7)
N3 C55 C52 120.7(6)
C61 C56 C57 119.0(6)
C61 C56 N3 120.1(8)
C57 C56 N3 120.8(8)
C58 C57 C56 120.9(7)
C58 C57 H57 119.6
C56 C57 H57 119.6
C57 C58 C59 120.9(7)
C57 C58 H58 119.6
C59 C58 H58 119.6
C58 C59 C60 118.4(6)
C58 C59 C62 121.0(5)
C60 C59 C62 120.6(6)
C61 C60 C59 120.1(7)
C61 C60 H60 120.0
C59 C60 H60 120.0
C60 C61 C56 120.6(7)
C60 C61 H61 119.7
C56 C61 H61 119.7
C63 C62 C75 119.7(5)
C63 C62 C59 120.3(5)
C75 C62 C59 120.0(5)
C62 C63 C68 120.6(5)
C62 C63 C64 121.8(5)
C68 C63 C64 117.6(5)
C65 C64 C63 120.2(6)
C65 C64 H64 119.9
C63 C64 H64 119.9
C64 C65 C66 121.0(5)
C64 C65 H65 119.5
C66 C65 H65 119.5
C67 C66 C65 120.9(6)
C67 C66 H66 119.5
C65 C66 H66 119.5
C66 C67 C68 120.9(6)
C66 C67 H67 119.5
C68 C67 H67 119.5
C69 C68 C63 119.6(5)
C69 C68 C67 121.3(6)
C63 C68 C67 119.1(5)
C70 C69 C68 119.9(5)
C70 C69 C76 122.7(5)
C68 C69 C76 117.4(5)
C69 C70 C75 119.8(5)
C69 C70 C71 121.3(5)
C75 C70 C71 118.8(5)
C72 C71 C70 120.3(6)
C72 C71 H71 119.8
C70 C71 H71 119.8
C71 C72 C73 121.6(5)
C71 C72 H72 119.2
C73 C72 H72 119.2
C74 C73 C72 120.0(6)
C74 C73 H73 120.0
C72 C73 H73 120.0
C73 C74 C75 121.1(6)
C73 C74 H74 119.5
C75 C74 H74 119.5
C70 C75 C62 120.1(5)
C70 C75 C74 118.0(5)
C62 C75 C74 121.9(6)
C77 C76 C81 117.4(6)
C77 C76 C69 123.1(6)
C81 C76 C69 119.2(5)
C76 C77 C78 122.2(6)
C76 C77 H77 118.9
C78 C77 H77 118.9
C77 C78 C79 119.2(6)
C77 C78 H78 120.4
C79 C78 H78 120.4
C80 C79 C78 119.6(6)
C80 C79 C1 121.9(6)
C78 C79 C1 118.5(5)
C79 C80 C81 120.9(6)
C79 C80 H80 119.6
C81 C80 H80 119.6
C80 C81 C76 120.4(6)
C80 C81 H81 119.8
C76 C81 H81 119.8
N1 C82 C83 113.3(13)
N1 C82 H82A 108.9
C83 C82 H82A 108.9
N1 C82 H82B 108.9
C83 C82 H82B 108.9
H82A C82 H82B 107.7
C84 C83 C82 126(2)
C84 C83 H83A 105.7
C82 C83 H83A 105.7
C84 C83 H83B 105.7
C82 C83 H83B 105.7
H83A C83 H83B 106.2
C83 C84 H84A 109.5
C83 C84 H84B 109.5
H84A C84 H84B 109.5
C83 C84 H84C 109.5
H84A C84 H84C 109.5
H84B C84 H84C 109.5
Cl3 C91 Cl2 112.5(4)
Cl3 C91 Cl1 110.5(4)
Cl2 C91 Cl1 110.6(4)
Cl3 C91 H91 107.7
Cl2 C91 H91 107.7
Cl1 C91 H91 107.7
Cl4 C92 Cl5 116.0(9)
Cl4 C92 Cl6 108.2(7)
Cl5 C92 Cl6 108.9(8)
Cl4 C92 H92 107.8
Cl5 C92 H92 107.8
Cl6 C92 H92 107.8
Cl7 C93 Cl8 112.3(10)
Cl7 C93 Cl9 115.3(8)
Cl8 C93 Cl9 111.1(8)
Cl7 C93 H93 105.8
Cl8 C93 H93 105.8
Cl9 C93 H93 105.8
Cl10 C94 Cl12 112.6(6)
Cl10 C94 Cl11 110.9(6)
Cl12 C94 Cl11 110.2(6)
Cl10 C94 H94 107.7
Cl12 C94 H94 107.7
Cl11 C94 H94 107.7
C1 N1 C2 123.7(5)
C1 N1 C82 118.3(5)
C2 N1 C82 116.0(5)
C28 N2 C29 123.1(4)
C28 N2 C85A 118.6(5)
C29 N2 C85A 118.2(5)
C28 N2 C85B 108(2)
C29 N2 C85B 120(3)
C85A N2 C85B 29(2)
C55 N3 C88B 121(2)
C55 N3 C56 122.7(6)
C88B N3 C56 113(2)
C55 N3 C88A 118.4(11)
C88B N3 C88A 14(4)
C56 N3 C88A 118.8(11)

loop_
_geom_bond_atom_site_label_1
_geom_bond_atom_site_label_2
_geom_bond_distance
C85A N2 1.478(8)
C85A C86A 1.493(15)
C85A H85A 0.9900
C85A H85B 0.9900
C86A C87A 1.588(15)
C86A H86A 0.9900
C86A H86B 0.9900
C87A H87A 0.9800
C87A H87B 0.9800
C87A H87C 0.9800
C85B C86B 1.49(2)
C85B N2 1.66(4)
C85B H85C 0.9900
C85B H85D 0.9900
C86B C87B 1.59(2)
C86B H86C 0.9900
C86B H86D 0.9900
C87B H87D 0.9800
C87B H87E 0.9800
C87B H87F 0.9800
C88A N3 1.52(3)
C88A C89A 1.73(5)
C88A H88A 0.9900
C88A H88B 0.9900
C89A C90A 1.61(3)
C89A H89A 0.9900
C89A H89B 0.9900
C90A H90A 0.9800
C90A H90B 0.9800
C90A H90C 0.9800
C95 Cl14 1.53(3)
C95 Cl13 1.99(3)
C95 Cl15 2.13(3)
C95 H95 1.0000
C90B C89B 1.54(9)
C90B H90D 0.9800
C90B H90E 0.9800
C90B H90F 0.9800
C88B C89B 1.23(9)
C88B N3 1.38(6)
C88B H88C 0.9900
C88B H88D 0.9900
C89B H89C 0.9900
C89B H89D 0.9900
C96 Cl17 1.57(3)
C96 Cl16 2.01(3)
C96 Cl18 2.14(3)
C96 H96 1.0000
C1 O1 1.242(7)
C1 N1 1.344(8)
C1 C79 1.483(9)
C2 C3 1.375(10)
C2 C7 1.381(9)
C2 N1 1.443(7)
C3 C4 1.393(8)
C3 H3 0.9500
C4 C5 1.387(9)
C4 H4 0.9500
C5 C6 1.358(9)
C5 C8 1.520(6)
C6 C7 1.404(8)
C6 H6 0.9500
C7 H7 0.9500
C8 C21 1.389(7)
C8 C9 1.397(8)
C9 C10 1.430(8)
C9 C14 1.443(7)
C10 C11 1.329(9)
C10 H10 0.9500
C11 C12 1.416(10)
C11 H11 0.9500
C12 C13 1.364(9)
C12 H12 0.9500
C13 C14 1.413(8)
C13 H13 0.9500
C14 C15 1.415(7)
C15 C16 1.419(7)
C15 C22 1.492(6)
C16 C17 1.417(7)
C16 C21 1.443(6)
C17 C18 1.354(8)
C17 H17 0.9500
C18 C19 1.422(8)
C18 H18 0.9500
C19 C20 1.350(9)
C19 H19 0.9500
C20 C21 1.434(7)
C20 H20 0.9500
C22 C27 1.388(8)
C22 C23 1.392(7)
C23 C24 1.381(7)
C23 H23 0.9500
C24 C25 1.390(8)
C24 H24 0.9500
C25 C26 1.383(8)
C25 C28 1.502(6)
C26 C27 1.382(7)
C26 H26 0.9500
C27 H27 0.9500
C28 O2 1.228(7)
C28 N2 1.365(7)
C29 C34 1.372(10)
C29 C30 1.381(9)
C29 N2 1.411(7)
C30 C31 1.375(9)
C30 H30 0.9500
C31 C32 1.381(11)
C31 H31 0.9500
C32 C33 1.352(11)
C32 C35 1.522(8)
C33 C34 1.393(9)
C33 H33 0.9500
C34 H34 0.9500
C35 C36 1.396(10)
C35 C48 1.403(10)
C36 C37 1.418(10)
C36 C41 1.444(9)
C37 C38 1.369(11)
C37 H37 0.9500
C38 C39 1.401(11)
C38 H38 0.9500
C39 C40 1.326(11)
C39 H39 0.9500
C40 C41 1.446(10)
C40 H40 0.9500
C41 C42 1.378(11)
C42 C43 1.430(11)
C42 C49 1.491(9)
C43 C48 1.426(9)
C43 C44 1.438(11)
C44 C45 1.334(14)
C44 H44 0.9500
C45 C46 1.416(13)
C45 H45 0.9500
C46 C47 1.358(12)
C46 H46 0.9500
C47 C48 1.436(11)
C47 H47 0.9500
C49 C54 1.363(13)
C49 C50 1.378(12)
C50 C51 1.372(11)
C50 H50 0.9500
C51 C52 1.375(14)
C51 H51 0.9500
C52 C53 1.381(14)
C52 C55 1.500(10)
C53 C54 1.410(10)
C53 H53 0.9500
C54 H54 0.9500
C55 O3 1.251(10)
C55 N3 1.343(10)
C56 C61 1.386(12)
C56 C57 1.389(12)
C56 N3 1.440(9)
C57 C58 1.348(9)
C57 H57 0.9500
C58 C59 1.397(9)
C58 H58 0.9500
C59 C60 1.402(10)
C59 C62 1.494(8)
C60 C61 1.368(11)
C60 H60 0.9500
C61 H61 0.9500
C62 C63 1.376(8)
C62 C75 1.419(8)
C63 C68 1.428(8)
C63 C64 1.447(7)
C64 C65 1.377(9)
C64 H64 0.9500
C65 C66 1.402(11)
C65 H65 0.9500
C66 C67 1.341(9)
C66 H66 0.9500
C67 C68 1.441(8)
C67 H67 0.9500
C68 C69 1.406(8)
C69 C70 1.404(8)
C69 C76 1.490(8)
C70 C75 1.413(9)
C70 C71 1.443(8)
C71 C72 1.340(9)
C71 H71 0.9500
C72 C73 1.399(10)
C72 H72 0.9500
C73 C74 1.364(9)
C73 H73 0.9500
C74 C75 1.434(8)
C74 H74 0.9500
C76 C77 1.380(9)
C76 C81 1.405(9)
C77 C78 1.381(10)
C77 H77 0.9500
C78 C79 1.387(9)
C78 H78 0.9500
C79 C80 1.372(9)
C80 C81 1.379(9)
C80 H80 0.9500
C81 H81 0.9500
C82 N1 1.447(9)
C82 C83 1.46(2)
C82 H82A 0.9900
C82 H82B 0.9900
C83 C84 1.21(2)
C83 H83A 0.9900
C83 H83B 0.9900
C84 H84A 0.9800
C84 H84B 0.9800
C84 H84C 0.9800
C91 Cl3 1.737(8)
C91 Cl2 1.743(7)
C91 Cl1 1.764(7)
C91 H91 1.0000
C92 Cl4 1.685(12)
C92 Cl5 1.709(13)
C92 Cl6 1.796(19)
C92 H92 1.0000
C93 Cl7 1.696(15)
C93 Cl8 1.699(15)
C93 Cl9 1.720(13)
C93 H93 1.0000
C94 Cl10 1.709(11)
C94 Cl12 1.725(11)
C94 Cl11 1.736(10)
C94 H94 1.0000
